data_7213373
loop_
_publ_author_name
'Gravestock, Michael B.'
'Knight, David W.'
'Malik, K. M. Abdul'
'Thornton, Steven R.'

_publ_section_title
;
 A new version of the reverse-Cope elimination initiated by the
 nucleophilic addition of allylamines to nitrones: a synthesis of vicinal
 diamines
;
_journal_issue 19
_journal_name_full 'Journal of the Chemical Society, Perkin Transactions 1'
_journal_page_first 3292
_journal_paper_doi 10.1039/b003959o
_journal_year 2000
_chemical_formula_moiety 'C16 H28 N2 O6'
_chemical_formula_sum 'C16 H28 N2 O6'
_chemical_formula_weight 344.40
_chemical_name_systematic
; 
 ? 
;
_space_group_IT_number 19
_symmetry_cell_setting orthorhombic
_symmetry_space_group_name_Hall 'P 2ac 2ab'
_symmetry_space_group_name_H-M 'P 21 21 21'
_atom_sites_solution_hydrogens geom
_atom_sites_solution_primary direct
_atom_sites_solution_secondary difmap
_audit_creation_method SHELXL-96
_cell_angle_alpha 90.00
_cell_angle_beta 90.00
_cell_angle_gamma 90.00
_cell_formula_units_Z 4
_cell_length_a 9.311(2)
_cell_length_b 11.104(2)
_cell_length_c 17.245(3)
_cell_measurement_reflns_used 25
_cell_measurement_temperature 293(2)
_cell_measurement_theta_max 18.0
_cell_measurement_theta_min 16.0
_cell_volume 1782.9(6)
_computing_cell_refinement 'CAD4 Express (Enraf Nonius, 1994)'
_computing_data_collection 'CAD4 Express (Enraf Nonius, 1994)'
_computing_data_reduction 'XCAD4 (Harms & Wocadlo, 1995)'
_computing_molecular_graphics ORTEP-3
_computing_publication_material SHELXL-96
_computing_structure_refinement 'SHELXL-96 (Sheldrick, 1996)'
_computing_structure_solution 'SHELXS-86 (Sheldrick, 1990)'
_diffrn_ambient_temperature 293(2)
_diffrn_measurement_device '\k-geometry diffractometer'
_diffrn_measurement_device_type 'Enraf Nonius Turbo CAD4'
_diffrn_measurement_method 'non-profiled omega scans'
_diffrn_radiation_monochromator graphite
_diffrn_radiation_source 'Enraf Nonius FR590'
_diffrn_radiation_type MoK\a
_diffrn_radiation_wavelength 0.71073
_diffrn_reflns_av_R_equivalents 0.0552
_diffrn_reflns_av_sigmaI/netI 0.1037
_diffrn_reflns_limit_h_max 11
_diffrn_reflns_limit_h_min -11
_diffrn_reflns_limit_k_max 13
_diffrn_reflns_limit_k_min 0
_diffrn_reflns_limit_l_max 20
_diffrn_reflns_limit_l_min 0
_diffrn_reflns_number 3676
_diffrn_reflns_theta_max 25.19
_diffrn_reflns_theta_min 3.22
_diffrn_standards_decay_% 8
_diffrn_standards_interval_time 120
_diffrn_standards_number 3
_exptl_absorpt_coefficient_mu 0.098
_exptl_absorpt_correction_T_max 0.999
_exptl_absorpt_correction_T_min 0.784
_exptl_absorpt_correction_type DIFABS
_exptl_crystal_colour colorless
_exptl_crystal_density_diffrn 1.283
_exptl_crystal_description prism
_exptl_crystal_F_000 744
_exptl_crystal_size_max 0.25
_exptl_crystal_size_mid 0.20
_exptl_crystal_size_min 0.10
_refine_diff_density_max 0.366
_refine_diff_density_min -0.189
_refine_diff_density_rms 0.050
_refine_ls_abs_structure_details 'Flack H D (1983), Acta Cryst. A39, 876-881'
_refine_ls_abs_structure_Flack 0.45(194)
_refine_ls_extinction_method none
_refine_ls_goodness_of_fit_all 0.938
_refine_ls_goodness_of_fit_obs 1.075
_refine_ls_hydrogen_treatment
;
H2(N2) was experimentally located and freely
refined. Other hydrogens were included in
calculated positions (riding model).
;
_refine_ls_matrix_type full
_refine_ls_number_parameters 227
_refine_ls_number_reflns 3202
_refine_ls_number_restraints 0
_refine_ls_restrained_S_all 0.938
_refine_ls_restrained_S_obs 1.075
_refine_ls_R_factor_all 0.1139
_refine_ls_R_factor_obs 0.0541
_refine_ls_shift/esd_max 0.001
_refine_ls_shift/esd_mean 0.000
_refine_ls_structure_factor_coef Fsqd
_refine_ls_weighting_details 'w=1/[\s^2^(Fo^2^)+(0.0632P)^2^+0.0000P] where P=(Fo^2^+2Fc^2^)/3'
_refine_ls_weighting_scheme calc
_refine_ls_wR_factor_all 0.1329
_refine_ls_wR_factor_obs 0.1136
_reflns_number_observed 1873
_reflns_number_total 3202
_reflns_observed_criterion >2sigma(I)
_cod_data_source_file b003959osup1.cif
_cod_data_source_block Malik
_cod_depositor_comments
;
The following automatic conversions were performed:

'_symmetry_cell_setting' value 'Orthorhombic' changed to
'orthorhombic' according to
/home/saulius/struct/CIF-dictionaries/cif_core.dic dictionary named
'cif_core.dic' version 2.4.2 from 2011-04-26.

Automatic conversion script
Id: cif_fix_values 1891 2012-01-12 08:04:46Z andrius 

The following automatic conversions were performed:

'_refine_ls_weighting_scheme' value 'calc
w=1/[\s^2^(Fo^2^)+(0.0632P)^2^+0.0000P] where P=(Fo^2^+2Fc^2^)/3' was
changed to 'calc'. New tag '_refine_ls_weighting_details' was
created. The value of the new tag was set to
'w=1/[\s^2^(Fo^2^)+(0.0632P)^2^+0.0000P] where P=(Fo^2^+2Fc^2^)/3'.

Automatic conversion script
Id: cif_fix_values 3143 2015-03-26 13:38:13Z robertas 
;
_cod_original_sg_symbol_H-M P212121
_cod_database_code 7213373

loop_
_symmetry_equiv_pos_as_xyz
'x, y, z'
'-x+1/2, -y, z+1/2'
'-x, y+1/2, -z+1/2'
'x+1/2, -y+1/2, -z'

loop_
_atom_site_aniso_label
_atom_site_aniso_U_11
_atom_site_aniso_U_22
_atom_site_aniso_U_33
_atom_site_aniso_U_23
_atom_site_aniso_U_13
_atom_site_aniso_U_12
O1 0.0190(14) 0.0243(15) 0.0554(18) -0.0028(14) -0.0013(14) -0.0028(12)
O2 0.0199(14) 0.0344(15) 0.0407(17) -0.0003(14) 0.0006(12) -0.0002(13)
O3 0.0179(13) 0.0285(14) 0.0372(15) 0.0045(12) 0.0006(12) -0.0034(13)
O4 0.0288(15) 0.0257(14) 0.0337(14) 0.0063(12) 0.0045(13) 0.0018(13)
O5 0.0331(16) 0.0435(18) 0.0407(17) 0.0042(15) 0.0081(14) 0.0102(15)
O6 0.0200(15) 0.0313(15) 0.0354(15) -0.0017(14) 0.0016(12) 0.0022(13)
N1 0.028(2) 0.0281(19) 0.053(2) 0.0023(17) -0.0036(18) -0.0068(17)
N2 0.0226(19) 0.033(2) 0.074(3) 0.012(2) -0.006(2) -0.0012(18)
C1 0.023(2) 0.033(2) 0.056(3) 0.009(2) 0.004(2) -0.001(2)
C2 0.026(3) 0.032(3) 0.093(4) 0.015(3) -0.005(3) -0.011(2)
C4 0.015(2) 0.031(2) 0.055(3) 0.003(2) 0.002(2) -0.0002(18)
C5 0.022(2) 0.019(2) 0.044(2) 0.001(2) 0.0023(19) 0.0002(17)
C6 0.0162(19) 0.039(2) 0.034(2) -0.002(2) -0.0003(18) 0.000(2)
C7 0.0163(19) 0.0217(19) 0.038(2) 0.0004(17) 0.0012(18) -0.0005(18)
C8 0.020(2) 0.027(2) 0.040(2) 0.0036(18) -0.0003(18) -0.0007(19)
C9 0.030(2) 0.037(2) 0.036(2) 0.005(2) 0.004(2) 0.004(2)
C10 0.036(3) 0.031(2) 0.044(3) -0.006(2) 0.003(2) 0.008(2)
C11 0.029(2) 0.021(2) 0.044(3) 0.001(2) 0.005(2) 0.0040(18)
C12 0.055(3) 0.071(4) 0.045(3) 0.009(3) -0.003(3) -0.010(3)
C13 0.028(2) 0.048(3) 0.052(3) 0.000(2) -0.002(2) -0.002(2)
C14 0.032(3) 0.063(3) 0.046(3) -0.010(2) -0.001(2) 0.004(2)
C15 0.038(3) 0.049(3) 0.047(3) 0.018(2) 0.001(2) 0.000(2)
C16 0.042(3) 0.045(3) 0.041(3) 0.005(2) -0.001(2) -0.002(2)
C17 0.040(3) 0.044(3) 0.053(3) 0.014(2) 0.012(2) 0.000(2)

loop_
_atom_site_label
_atom_site_type_symbol
_atom_site_fract_x
_atom_site_fract_y
_atom_site_fract_z
_atom_site_U_iso_or_equiv
_atom_site_thermal_displace_type
_atom_site_occupancy
_atom_site_calc_flag
_atom_site_refinement_flags
O1 O 0.0581(3) 0.0199(2) 0.42502(16) 0.0329(7) Uani 1 d .
O2 O 0.2936(3) 0.1448(2) 0.36681(15) 0.0317(7) Uani 1 d .
O3 O 0.5314(3) 0.1202(2) 0.38771(14) 0.0279(6) Uani 1 d .
O4 O 0.4935(3) -0.0023(2) 0.57647(15) 0.0294(6) Uani 1 d .
O5 O 0.3499(3) 0.1006(3) 0.66411(17) 0.0391(8) Uani 1 d .
O6 O 0.2626(3) 0.1465(2) 0.50049(15) 0.0289(7) Uani 1 d .
N1 N -0.0401(4) -0.0833(3) 0.4117(2) 0.0365(9) Uani 1 d .
N2 N 0.2184(4) -0.1088(3) 0.4933(3) 0.0433(10) Uani 1 d .
H2N H 0.2236(58) -0.0608(45) 0.5339(27) 0.068(19) Uiso 1 d .
C1 C -0.0431(4) -0.1518(4) 0.4840(3) 0.0371(11) Uani 1 d .
H1 H -0.1085 -0.2199 0.4763 0.044 Uiso 1 calc R
C2 C 0.1069(4) -0.2027(4) 0.4930(3) 0.0501(14) Uani 1 d .
H2A H 0.1121 -0.2477 0.5411 0.060 Uiso 1 calc R
H2B H 0.1256 -0.2582 0.4508 0.060 Uiso 1 calc R
C4 C 0.2004(4) -0.0303(4) 0.4300(3) 0.0336(10) Uani 1 d .
H4 H 0.2212 -0.0742 0.3820 0.040 Uiso 1 calc R
C5 C 0.3023(4) 0.0765(3) 0.4363(2) 0.0282(9) Uani 1 d .
C6 C 0.4295(4) 0.1400(4) 0.3280(2) 0.0298(9) Uani 1 d .
C7 C 0.4642(4) 0.0480(3) 0.4450(2) 0.0255(9) Uani 1 d .
H7 H 0.4857 -0.0379 0.4391 0.031 Uiso 1 calc R
C8 C 0.5043(4) 0.0959(3) 0.5237(2) 0.0288(10) Uani 1 d .
H8 H 0.6010 0.1308 0.5237 0.035 Uiso 1 calc R
C9 C 0.4756(4) 0.0313(3) 0.6560(2) 0.0343(10) Uani 1 d .
C10 C 0.3573(5) 0.2127(4) 0.6229(2) 0.0370(11) Uani 1 d .
H10A H 0.4317 0.2629 0.6454 0.044 Uiso 1 calc R
H10B H 0.2665 0.2549 0.6278 0.044 Uiso 1 calc R
C11 C 0.3898(4) 0.1914(4) 0.5382(2) 0.0313(10) Uani 1 d .
H11 H 0.4191 0.2674 0.5139 0.038 Uiso 1 calc R
C12 C -0.0959(5) -0.0819(5) 0.5555(3) 0.0567(14) Uani 1 d .
H12A H -0.0966 -0.1344 0.5998 0.085 Uiso 1 calc R
H12B H -0.1913 -0.0525 0.5462 0.085 Uiso 1 calc R
H12C H -0.0328 -0.0152 0.5653 0.085 Uiso 1 calc R
C13 C -0.1762(4) -0.0263(4) 0.3938(3) 0.0429(12) Uani 1 d .
H13A H -0.2018 0.0279 0.4349 0.064 Uiso 1 calc R
H13B H -0.2491 -0.0868 0.3884 0.064 Uiso 1 calc R
H13C H -0.1677 0.0177 0.3461 0.064 Uiso 1 calc R
C14 C 0.4348(5) 0.0370(4) 0.2704(2) 0.0468(13) Uani 1 d .
H14A H 0.5273 0.0353 0.2458 0.070 Uiso 1 calc R
H14B H 0.3616 0.0481 0.2319 0.070 Uiso 1 calc R
H14C H 0.4189 -0.0377 0.2971 0.070 Uiso 1 calc R
C15 C 0.4592(5) 0.2601(4) 0.2916(3) 0.0447(12) Uani 1 d .
H15A H 0.4632 0.3208 0.3312 0.067 Uiso 1 calc R
H15B H 0.3840 0.2792 0.2556 0.067 Uiso 1 calc R
H15C H 0.5494 0.2572 0.2647 0.067 Uiso 1 calc R
C16 C 0.6086(4) 0.0950(4) 0.6873(3) 0.0429(12) Uani 1 d .
H16A H 0.6322 0.1617 0.6542 0.064 Uiso 1 calc R
H16B H 0.6876 0.0395 0.6886 0.064 Uiso 1 calc R
H16C H 0.5897 0.1239 0.7387 0.064 Uiso 1 calc R
C17 C 0.4480(5) -0.0852(4) 0.6987(3) 0.0457(12) Uani 1 d .
H17A H 0.5293 -0.1376 0.6928 0.069 Uiso 1 calc R
H17B H 0.3641 -0.1235 0.6778 0.069 Uiso 1 calc R
H17C H 0.4331 -0.0686 0.7528 0.069 Uiso 1 calc R

loop_
_atom_type_symbol
_atom_type_description
_atom_type_scat_dispersion_real
_atom_type_scat_dispersion_imag
_atom_type_scat_source
C C 0.0033 0.0016 'International Tables Vol C Tables 4.2.6.8 and 6.1.1.4'
H H 0.0000 0.0000 'International Tables Vol C Tables 4.2.6.8 and 6.1.1.4'
N N 0.0061 0.0033 'International Tables Vol C Tables 4.2.6.8 and 6.1.1.4'
O O 0.0106 0.0060 'International Tables Vol C Tables 4.2.6.8 and 6.1.1.4'

loop_
_geom_angle_atom_site_label_1
_geom_angle_atom_site_label_2
_geom_angle_atom_site_label_3
_geom_angle
C4 O1 N1 106.1(2)
C5 O2 C6 108.9(3)
C6 O3 C7 107.4(3)
C8 O4 C9 114.9(3)
C9 O5 C10 112.6(3)
C5 O6 C11 109.4(3)
C13 N1 C1 113.2(3)
C13 N1 O1 103.6(3)
C1 N1 O1 106.4(3)
C4 N2 C2 110.6(4)
C4 N2 H2N 104.4(32)
C2 N2 H2N 118.1(36)
N1 C1 C2 105.4(3)
N1 C1 C12 115.3(4)
C2 C1 C12 113.6(4)
N1 C1 H1 107.4(2)
C2 C1 H1 107.4(2)
C12 C1 H1 107.4(2)
N2 C2 C1 112.7(3)
N2 C2 H2A 109.0(3)
C1 C2 H2A 109.0(2)
N2 C2 H2B 109.0(3)
C1 C2 H2B 109.0(3)
H2A C2 H2B 107.8
N2 C4 O1 113.3(3)
N2 C4 C5 110.7(3)
O1 C4 C5 106.0(3)
N2 C4 H4 108.9(3)
O1 C4 H4 108.9(2)
C5 C4 H4 108.9(2)
O6 C5 O2 110.8(3)
O6 C5 C4 108.9(3)
O2 C5 C4 108.7(3)
O6 C5 C7 107.0(3)
O2 C5 C7 104.3(3)
C4 C5 C7 117.1(3)
O3 C6 O2 104.9(3)
O3 C6 C15 108.6(3)
O2 C6 C15 109.0(3)
O3 C6 C14 109.7(3)
O2 C6 C14 111.3(3)
C15 C6 C14 113.0(3)
O3 C7 C8 108.7(3)
O3 C7 C5 104.2(3)
C8 C7 C5 104.9(3)
O3 C7 H7 112.80(18)
C8 C7 H7 112.80(19)
C5 C7 H7 112.80(19)
O4 C8 C7 106.7(3)
O4 C8 C11 112.3(3)
C7 C8 C11 102.7(3)
O4 C8 H8 111.6(2)
C7 C8 H8 111.6(2)
C11 C8 H8 111.6(2)
O5 C9 O4 109.6(3)
O5 C9 C17 106.2(3)
O4 C9 C17 105.3(3)
O5 C9 C16 112.8(3)
O4 C9 C16 111.4(3)
C17 C9 C16 111.3(3)
O5 C10 C11 110.7(3)
O5 C10 H10A 109.5(2)
C11 C10 H10A 109.5(2)
O5 C10 H10B 109.5(2)
C11 C10 H10B 109.5(2)
H10A C10 H10B 108.1
O6 C11 C10 109.0(3)
O6 C11 C8 105.1(3)
C10 C11 C8 114.0(3)
O6 C11 H11 109.53(19)
C10 C11 H11 109.5(2)
C8 C11 H11 109.5(2)
C1 C12 H12A 109.5(2)
C1 C12 H12B 109.5(2)
H12A C12 H12B 109.5
C1 C12 H12C 109.5(2)
H12A C12 H12C 109.5
H12B C12 H12C 109.5
N1 C13 H13A 109.5(2)
N1 C13 H13B 109.5(2)
H13A C13 H13B 109.5
N1 C13 H13C 109.5(2)
H13A C13 H13C 109.5
H13B C13 H13C 109.5
C6 C14 H14A 109.5(2)
C6 C14 H14B 109.5(2)
H14A C14 H14B 109.5
C6 C14 H14C 109.5(2)
H14A C14 H14C 109.5
H14B C14 H14C 109.5
C6 C15 H15A 109.5(2)
C6 C15 H15B 109.5(2)
H15A C15 H15B 109.5
C6 C15 H15C 109.5(2)
H15A C15 H15C 109.5
H15B C15 H15C 109.5
C9 C16 H16A 109.5(2)
C9 C16 H16B 109.5(2)
H16A C16 H16B 109.5
C9 C16 H16C 109.5(2)
H16A C16 H16C 109.5
H16B C16 H16C 109.5
C9 C17 H17A 109.5(2)
C9 C17 H17B 109.5(2)
H17A C17 H17B 109.5
C9 C17 H17C 109.5(2)
H17A C17 H17C 109.5
H17B C17 H17C 109.5

loop_
_geom_bond_atom_site_label_1
_geom_bond_atom_site_label_2
_geom_bond_distance
O1 C4 1.4403(44)
O1 N1 1.4837(39)
O2 C5 1.4201(44)
O2 C6 1.4325(42)
O3 C6 1.4175(44)
O3 C7 1.4180(41)
O4 C8 1.4238(41)
O4 C9 1.4312(46)
O5 C9 1.4078(45)
O5 C10 1.4349(47)
O6 C5 1.4026(44)
O6 C11 1.4402(45)
N1 C13 1.4492(50)
N1 C1 1.4603(50)
N2 C4 1.4079(54)
N2 C2 1.4714(52)
N2 H2N 0.8814(470)
C1 C2 1.5143(55)
C1 C12 1.5381(62)
C1 H1 0.9800
C2 H2A 0.9700
C2 H2B 0.9700
C4 C5 1.5220(49)
C4 H4 0.9800
C5 C7 1.5482(50)
C6 C15 1.4991(52)
C6 C14 1.5156(55)
C7 C8 1.5044(50)
C7 H7 0.9800
C8 C11 1.5241(50)
C8 H8 0.9800
C9 C17 1.5112(53)
C9 C16 1.5247(56)
C10 C11 1.5103(55)
C10 H10A 0.9700
C10 H10B 0.9700
C11 H11 0.9800
C12 H12A 0.9600
C12 H12B 0.9600
C12 H12C 0.9600
C13 H13A 0.9600
C13 H13B 0.9600
C13 H13C 0.9600
C14 H14A 0.9600
C14 H14B 0.9600
C14 H14C 0.9600
C15 H15A 0.9600
C15 H15B 0.9600
C15 H15C 0.9600
C16 H16A 0.9600
C16 H16B 0.9600
C16 H16C 0.9600
C17 H17A 0.9600
C17 H17B 0.9600
C17 H17C 0.9600

loop_
_geom_torsion_atom_site_label_1
_geom_torsion_atom_site_label_2
_geom_torsion_atom_site_label_3
_geom_torsion_atom_site_label_4
_geom_torsion
C4 O1 N1 C13 -170.3(3)
C4 O1 N1 C1 70.1(3)
C13 N1 C1 C2 -179.5(4)
O1 N1 C1 C2 -66.4(4)
C13 N1 C1 C12 -53.3(5)
O1 N1 C1 C12 59.8(4)
C4 N2 C2 C1 -49.9(5)
N1 C1 C2 N2 57.3(5)
C12 C1 C2 N2 -69.9(5)
C2 N2 C4 O1 53.3(5)
C2 N2 C4 C5 172.2(3)
N1 O1 C4 N2 -63.4(4)
N1 O1 C4 C5 175.0(3)
C11 O6 C5 O2 -98.1(3)
C11 O6 C5 C4 142.4(3)
C11 O6 C5 C7 15.0(4)
C6 O2 C5 O6 125.0(3)
C6 O2 C5 C4 -115.4(3)
C6 O2 C5 C7 10.2(4)
N2 C4 C5 O6 -66.5(4)
O1 C4 C5 O6 56.7(4)
N2 C4 C5 O2 172.7(3)
O1 C4 C5 O2 -64.1(4)
N2 C4 C5 C7 54.9(5)
O1 C4 C5 C7 178.2(3)
C7 O3 C6 O2 33.2(4)
C7 O3 C6 C15 149.6(3)
C7 O3 C6 C14 -86.4(3)
C5 O2 C6 O3 -26.6(4)
C5 O2 C6 C15 -142.8(3)
C5 O2 C6 C14 91.9(4)
C6 O3 C7 C8 -137.9(3)
C6 O3 C7 C5 -26.4(4)
O6 C5 C7 O3 -107.7(3)
O2 C5 C7 O3 9.8(4)
C4 C5 C7 O3 129.9(3)
O6 C5 C7 C8 6.5(4)
O2 C5 C7 C8 123.9(3)
C4 C5 C7 C8 -116.0(4)
C9 O4 C8 C7 -158.2(3)
C9 O4 C8 C11 -46.3(4)
O3 C7 C8 O4 -154.3(3)
C5 C7 C8 O4 94.7(3)
O3 C7 C8 C11 87.4(3)
C5 C7 C8 C11 -23.6(4)
C10 O5 C9 O4 -63.9(4)
C10 O5 C9 C17 -177.1(3)
C10 O5 C9 C16 60.8(4)
C8 O4 C9 O5 59.2(4)
C8 O4 C9 C17 173.0(3)
C8 O4 C9 C16 -66.3(4)
C9 O5 C10 C11 55.9(4)
C5 O6 C11 C10 -153.0(3)
C5 O6 C11 C8 -30.5(4)
O5 C10 C11 O6 74.8(4)
O5 C10 C11 C8 -42.2(5)
O4 C8 C11 O6 -81.4(4)
C7 C8 C11 O6 32.9(4)
O4 C8 C11 C10 37.9(4)
C7 C8 C11 C10 152.2(3)
